data_4077569
loop_
_publ_author_name
'Fang, Xinggao'
'Scott, Brian L.'
'John, Kevin D.'
'Kubas, Gregory J.'

_publ_section_title
;
 Synthesis of and Small Molecule Coordination to Highly Electrophilic
 Cationic Manganese(I) and Rhenium(I) Carbonyl Complexes with Tied-Back
 Phosphites
;
_journal_issue 20
_journal_name_full Organometallics
_journal_page_first 4141
_journal_paper_doi 10.1021/om0004693
_journal_volume 19
_journal_year 2000
_chemical_formula_sum 'C49 H27 B F24 Mn O7 P'
_chemical_formula_weight 1280.43
_chemical_name_systematic
; 
 ? 
;
_space_group_IT_number 14
_symmetry_cell_setting monoclinic
_symmetry_space_group_name_Hall '-P 2yn'
_symmetry_space_group_name_H-M 'P 1 21/n 1'
_atom_sites_solution_hydrogens geom
_atom_sites_solution_primary direct
_atom_sites_solution_secondary difmap
_audit_creation_method SHELXL-97
_cell_angle_alpha 90.00
_cell_angle_beta 101.339(1)
_cell_angle_gamma 90.00
_cell_formula_units_Z 4
_cell_length_a 18.1505(9)
_cell_length_b 14.6079(7)
_cell_length_c 21.074(1)
_cell_measurement_temperature 203(2)
_cell_volume 5478.5(5)
_computing_structure_refinement 'SHELXL-97 (Sheldrick, 1997)'
_computing_structure_solution 'SHELXS-97 (Sheldrick, 1990)'
_diffrn_ambient_temperature 203(2)
_diffrn_radiation_monochromator graphite
_diffrn_radiation_source 'fine-focus sealed tube'
_diffrn_radiation_type MoK\a
_diffrn_radiation_wavelength 0.71073
_diffrn_reflns_av_R_equivalents 0.0371
_diffrn_reflns_av_sigmaI/netI 0.0473
_diffrn_reflns_limit_h_max 17
_diffrn_reflns_limit_h_min -20
_diffrn_reflns_limit_k_max 16
_diffrn_reflns_limit_k_min -13
_diffrn_reflns_limit_l_max 23
_diffrn_reflns_limit_l_min -22
_diffrn_reflns_number 19915
_diffrn_reflns_theta_max 23.44
_diffrn_reflns_theta_min 1.36
_exptl_absorpt_coefficient_mu 0.400
_exptl_crystal_density_diffrn 1.552
_exptl_crystal_density_method 'not measured'
_exptl_crystal_F_000 2552
_refine_diff_density_max 0.937
_refine_diff_density_min -0.647
_refine_diff_density_rms 0.065
_refine_ls_extinction_method none
_refine_ls_goodness_of_fit_ref 1.092
_refine_ls_hydrogen_treatment mixed
_refine_ls_matrix_type full
_refine_ls_number_parameters 939
_refine_ls_number_reflns 7675
_refine_ls_number_restraints 0
_refine_ls_restrained_S_all 1.092
_refine_ls_R_factor_all 0.0826
_refine_ls_R_factor_gt 0.0602
_refine_ls_shift/su_max 0.004
_refine_ls_shift/su_mean 0.000
_refine_ls_structure_factor_coef Fsqd
_refine_ls_weighting_details 'calc w=1/[\s^2^(Fo^2^)+(0.1289P)^2^+0.0000P] where P=(Fo^2^+2Fc^2^)/3'
_refine_ls_weighting_scheme calc
_refine_ls_wR_factor_gt 0.1761
_refine_ls_wR_factor_ref 0.1948
_reflns_number_gt 5635
_reflns_number_total 7675
_reflns_threshold_expression >2sigma(I)
_cod_data_source_file om0004693.cif
_cod_data_source_block ccd260
_cod_original_cell_volume 5478.6(5)
_cod_original_sg_symbol_H-M '&#x0091;P 21/n&#x0092;'
_cod_database_code 4077569

loop_
_symmetry_equiv_pos_as_xyz
'x, y, z'
'-x+1/2, y+1/2, -z+1/2'
'-x, -y, -z'
'x-1/2, -y-1/2, z-1/2'

loop_
_atom_site_label
_atom_site_type_symbol
_atom_site_fract_x
_atom_site_fract_y
_atom_site_fract_z
_atom_site_U_iso_or_equiv
_atom_site_adp_type
_atom_site_occupancy
_atom_site_symmetry_multiplicity
_atom_site_calc_flag
_atom_site_refinement_flags
_atom_site_disorder_assembly
_atom_site_disorder_group
Mn Mn 0.93154(4) 1.23419(4) 1.60216(3) 0.0457(2) Uani 1 1 d . . .
P P 0.90312(7) 1.37546(7) 1.63263(5) 0.0451(3) Uani 1 1 d . . .
B B 0.9021(3) 1.2265(3) 1.1083(2) 0.0371(10) Uani 1 1 d . . .
O1 O 0.9022(3) 1.3865(2) 1.70610(15) 0.0840(12) Uani 1 1 d . . .
O2 O 0.9573(2) 1.4543(2) 1.61864(19) 0.0745(10) Uani 1 1 d . . .
O3 O 0.82357(19) 1.4122(2) 1.59881(16) 0.0662(9) Uani 1 1 d . . .
O4 O 0.9760(2) 1.0489(3) 1.5627(2) 0.0996(15) Uani 1 1 d . . .
O5 O 0.8199(2) 1.1633(3) 1.6771(2) 0.0952(13) Uani 1 1 d . . .
O6 O 0.8072(2) 1.2384(3) 1.48708(19) 0.0824(11) Uani 1 1 d . . .
O7 O 1.0255(2) 1.3168(3) 1.51522(17) 0.0812(11) Uani 1 1 d . . .
F1 F 1.1659(7) 1.0519(8) 1.3067(7) 0.095(4) Uani 0.50 1 d P A 1
F2 F 1.1910(13) 1.1558(16) 1.2450(12) 0.127(10) Uani 0.50 1 d P A 1
F3 F 1.1467(12) 1.0336(13) 1.2093(8) 0.106(8) Uani 0.50 1 d P A 1
F1' F 1.1873(8) 1.1056(16) 1.3081(8) 0.158(9) Uani 0.50 1 d P A 2
F2' F 1.1827(12) 1.152(2) 1.2161(11) 0.107(7) Uani 0.50 1 d P A 2
F3' F 1.1457(11) 1.0195(10) 1.2236(10) 0.108(8) Uani 0.50 1 d P A 2
F4 F 0.9676(10) 1.204(3) 1.4045(8) 0.184(12) Uani 0.50 1 d P B 1
F5 F 0.8625(10) 1.2201(16) 1.3446(5) 0.101(4) Uani 0.50 1 d P B 1
F6 F 0.9015(12) 1.0917(8) 1.3667(10) 0.121(6) Uani 0.50 1 d P B 1
F4' F 0.9145(15) 1.2661(8) 1.3671(8) 0.113(4) Uani 0.50 1 d P B 2
F5' F 0.8610(13) 1.144(3) 1.3449(6) 0.165(9) Uani 0.50 1 d P B 2
F6' F 0.9652(10) 1.1479(15) 1.4050(6) 0.118(8) Uani 0.50 1 d P B 2
F7 F 0.7983(12) 1.5868(14) 1.2214(13) 0.113(8) Uani 0.50 1 d P C 1
F8 F 0.8949(10) 1.5122(10) 1.2541(6) 0.120(6) Uani 0.50 1 d P C 1
F9 F 0.8904(12) 1.6038(10) 1.1789(10) 0.134(8) Uani 0.50 1 d P C 1
F7' F 0.8010(15) 1.5542(15) 1.2331(11) 0.135(9) Uani 0.50 1 d P C 2
F8' F 0.9127(10) 1.5413(18) 1.2303(17) 0.25(2) Uani 0.50 1 d P C 2
F9' F 0.8429(19) 1.6273(10) 1.1645(13) 0.228(15) Uani 0.50 1 d P C 2
F10 F 0.6163(5) 1.4016(10) 1.0080(5) 0.087(3) Uani 0.50 1 d P D 1
F11 F 0.6799(8) 1.5120(12) 0.9803(9) 0.141(8) Uani 0.50 1 d P D 1
F12 F 0.6906(9) 1.3756(18) 0.9473(4) 0.164(7) Uani 0.50 1 d P D 1
F10' F 0.6242(7) 1.4729(16) 1.0298(5) 0.167(6) Uani 0.50 1 d P D 2
F11' F 0.6859(10) 1.4781(14) 0.9587(6) 0.118(8) Uani 0.50 1 d P D 2
F12' F 0.6479(10) 1.3546(11) 0.9830(12) 0.171(9) Uani 0.50 1 d P D 2
F13 F 0.9075(17) 0.945(2) 0.9442(15) 0.122(8) Uani 0.50 1 d P E 1
F14 F 0.8469(11) 0.8447(11) 0.9774(11) 0.123(8) Uani 0.50 1 d P E 1
F15 F 0.9497(13) 0.8858(19) 1.0314(14) 0.114(9) Uani 0.50 1 d P E 1
F13' F 0.878(2) 0.922(2) 0.9409(13) 0.198(18) Uani 0.50 1 d P E 2
F14' F 0.8654(14) 0.8227(13) 1.0151(12) 0.148(10) Uani 0.50 1 d P E 2
F15' F 0.9614(15) 0.9052(18) 1.0244(16) 0.097(6) Uani 0.50 1 d P E 2
F16 F 0.61693(18) 1.0068(3) 1.03125(18) 0.1142(14) Uani 1 1 d . . .
F17 F 0.64016(16) 1.08187(19) 1.11848(14) 0.0725(8) Uani 1 1 d . . .
F18 F 0.6624(2) 0.9398(3) 1.11848(19) 0.1076(11) Uiso 1 1 d . . .
F19 F 0.9136(14) 1.2122(19) 0.8540(10) 0.183(12) Uiso 0.50 1 d P F 1
F20 F 0.8667(12) 1.3396(12) 0.8613(8) 0.126(7) Uani 0.50 1 d P F 1
F21 F 0.9768(12) 1.3136(17) 0.8402(7) 0.165(9) Uani 0.50 1 d P F 1
F19' F 0.9263(15) 1.2130(13) 0.8545(4) 0.176(14) Uani 0.50 1 d P F 2
F20' F 0.8527(17) 1.305(2) 0.8606(9) 0.238(15) Uani 0.50 1 d P F 2
F21' F 0.9538(15) 1.3625(18) 0.8443(8) 0.212(10) Uani 0.50 1 d P F 2
F22 F 1.1815(10) 1.3752(15) 1.0356(11) 0.167(10) Uani 0.50 1 d P G 1
F23 F 1.1156(12) 1.4652(13) 1.1041(12) 0.157(8) Uani 0.50 1 d P G 1
F22' F 1.1818(9) 1.3632(13) 1.0683(10) 0.149(8) Uani 0.50 1 d P G 2
F23' F 1.1438(10) 1.4239(12) 1.1230(9) 0.120(6) Uani 0.50 1 d P G 2
F24 F 1.1288(3) 1.4891(3) 1.0245(3) 0.163(2) Uani 1 1 d . . .
C1 C 1.0513(2) 1.2452(3) 1.67408(18) 0.0416(10) Uani 1 1 d . . .
H1A H 1.0633 1.3082 1.6884 0.050 Uiso 1 1 calc R . .
C2 C 1.0045(2) 1.2040(3) 1.7083(2) 0.0458(10) Uani 1 1 d . . .
H2A H 0.9910 1.2435 1.7419 0.055 Uiso 1 1 calc R . .
C3 C 1.0098(3) 1.1032(3) 1.7270(2) 0.0644(13) Uani 1 1 d . H .
H3A H 1.0272 1.0686 1.6935 0.077 Uiso 1 1 calc R . .
H3B H 0.9601 1.0808 1.7298 0.077 Uiso 1 1 calc R . .
C4 C 1.0638(3) 1.0869(4) 1.7924(3) 0.0844(18) Uani 1 1 d . . .
C5 C 1.1438(6) 1.0785(7) 1.7781(5) 0.075(5) Uani 0.57(2) 1 d P H 1
C6 C 1.1770(9) 1.1721(10) 1.7722(8) 0.071(5) Uani 0.57(2) 1 d P H 1
C5' C 1.1380(9) 1.1529(10) 1.8080(6) 0.069(6) Uani 0.43(2) 1 d P H 2
C6' C 1.1947(12) 1.1303(16) 1.7614(11) 0.079(7) Uani 0.43(2) 1 d P H 2
C7 C 1.1879(3) 1.2024(3) 1.7054(2) 0.0572(12) Uani 1 1 d . . .
C8 C 1.1161(2) 1.1989(3) 1.6528(2) 0.0463(10) Uani 1 1 d . H .
H8A H 1.1255 1.2285 1.6140 0.056 Uiso 1 1 calc R . .
H8B H 1.1032 1.1355 1.6424 0.056 Uiso 1 1 calc R . .
C9 C 0.9589(3) 1.1185(4) 1.5782(3) 0.0644(13) Uani 1 1 d . . .
C10 C 0.8632(3) 1.1885(3) 1.6490(3) 0.0622(13) Uani 1 1 d . . .
C11 C 0.8543(3) 1.2382(3) 1.5317(3) 0.0613(13) Uani 1 1 d . . .
C12 C 0.9913(3) 1.2864(3) 1.5500(2) 0.0556(12) Uani 1 1 d . . .
C13 C 0.8043(3) 1.5035(3) 1.6204(3) 0.0738(15) Uani 1 1 d . . .
H13A H 0.7602 1.4992 1.6397 0.089 Uiso 1 1 calc R . .
H13B H 0.7928 1.5443 1.5835 0.089 Uiso 1 1 calc R . .
C14 C 0.8843(4) 1.4786(4) 1.7262(3) 0.094(2) Uani 1 1 d . . .
H14A H 0.9260 1.5017 1.7582 0.112 Uiso 1 1 calc R . .
H14B H 0.8404 1.4758 1.7460 0.112 Uiso 1 1 calc R . .
C15 C 0.9374(4) 1.5456(3) 1.6382(3) 0.0868(18) Uani 1 1 d . . .
H15A H 0.9269 1.5851 1.6005 0.104 Uiso 1 1 calc R . .
H15B H 0.9795 1.5713 1.6685 0.104 Uiso 1 1 calc R . .
C16 C 0.8693(3) 1.5421(3) 1.6694(2) 0.0628(13) Uani 1 1 d . . .
C17 C 0.8491(4) 1.6379(4) 1.6907(3) 0.101(2) Uani 1 1 d . . .
H17A H 0.8058 1.6339 1.7104 0.152 Uiso 1 1 calc R . .
H17B H 0.8382 1.6775 1.6536 0.152 Uiso 1 1 calc R . .
H17C H 0.8906 1.6623 1.7214 0.152 Uiso 1 1 calc R . .
C18 C 0.9520(2) 1.1985(2) 1.17890(18) 0.0351(9) Uani 1 1 d . . .
C19 C 1.0248(2) 1.1628(2) 1.18699(19) 0.0389(9) Uani 1 1 d . . .
H19A H 1.0472 1.1581 1.1510 0.047 Uiso 1 1 calc R . .
C20 C 1.0650(2) 1.1340(3) 1.24696(19) 0.0434(10) Uani 1 1 d . A .
C21 C 1.0340(2) 1.1400(3) 1.30137(19) 0.0458(10) Uani 1 1 d . . .
H21A H 1.0612 1.1222 1.3416 0.055 Uiso 1 1 calc R . .
C22 C 0.9620(2) 1.1728(3) 1.29498(18) 0.0438(10) Uani 1 1 d . B .
C23 C 0.9217(2) 1.2013(3) 1.23518(18) 0.0398(9) Uani 1 1 d . . .
H23A H 0.8731 1.2231 1.2324 0.048 Uiso 1 1 calc R . .
C24 C 1.1431(3) 1.0978(4) 1.2514(3) 0.0676(14) Uani 1 1 d . . .
C25 C 0.9254(3) 1.1778(4) 1.3529(3) 0.0659(13) Uiso 1 1 d . . .
C26 C 0.8475(2) 1.3150(2) 1.11126(17) 0.0352(9) Uani 1 1 d . . .
C27 C 0.8670(2) 1.3867(3) 1.15523(19) 0.0419(9) Uani 1 1 d . . .
H27A H 0.9088 1.3796 1.1884 0.050 Uiso 1 1 calc R . .
C28 C 0.8269(3) 1.4677(3) 1.1516(2) 0.0501(11) Uani 1 1 d . C .
C29 C 0.7660(3) 1.4815(3) 1.1025(3) 0.0590(13) Uani 1 1 d . . .
H29A H 0.7388 1.5358 1.0999 0.071 Uiso 1 1 calc R . .
C30 C 0.7460(3) 1.4134(3) 1.0573(2) 0.0537(12) Uani 1 1 d . D .
C31 C 0.7856(2) 1.3316(3) 1.06214(19) 0.0424(9) Uani 1 1 d . . .
H31A H 0.7702 1.2862 1.0314 0.051 Uiso 1 1 calc R . .
C32 C 0.8523(5) 1.5421(4) 1.2000(3) 0.0782(18) Uani 1 1 d . . .
C33 C 0.6804(4) 1.4269(4) 1.0028(3) 0.0752(16) Uani 1 1 d . . .
C34 C 0.8538(2) 1.1335(3) 1.08269(18) 0.0394(9) Uani 1 1 d . . .
C35 C 0.8865(2) 1.0644(3) 1.0514(2) 0.0474(10) Uani 1 1 d . . .
H35A H 0.9345 1.0733 1.0432 0.057 Uiso 1 1 calc R . .
C36 C 0.8491(3) 0.9824(3) 1.0323(2) 0.0518(11) Uani 1 1 d . E .
C37 C 0.7784(3) 0.9662(3) 1.0437(2) 0.0491(11) Uani 1 1 d . . .
H37A H 0.7537 0.9115 1.0309 0.059 Uiso 1 1 calc R . .
C38 C 0.7443(2) 1.0340(3) 1.07521(19) 0.0431(10) Uani 1 1 d . . .
C39 C 0.7823(2) 1.1149(3) 1.09379(18) 0.0409(9) Uani 1 1 d . . .
H39A H 0.7588 1.1590 1.1147 0.049 Uiso 1 1 calc R . .
C40 C 0.8870(4) 0.9107(4) 0.9993(4) 0.0789(17) Uani 1 1 d . . .
C41 C 0.6680(3) 1.0178(3) 1.0858(2) 0.0552(12) Uani 1 1 d . . .
C42 C 0.9524(2) 1.2632(3) 1.05722(19) 0.0420(10) Uani 1 1 d . . .
C43 C 0.9258(3) 1.2582(3) 0.9906(2) 0.0538(12) Uani 1 1 d . . .
H43A H 0.8829 1.2238 0.9751 0.065 Uiso 1 1 calc R . .
C44 C 0.9612(4) 1.3029(4) 0.9467(2) 0.0681(16) Uani 1 1 d . F .
C45 C 1.0254(4) 1.3530(4) 0.9676(3) 0.0753(17) Uani 1 1 d . F .
H45A H 1.0492 1.3823 0.9381 0.090 Uiso 1 1 calc R . .
C46 C 1.0542(3) 1.3592(3) 1.0333(3) 0.0648(14) Uani 1 1 d . . .
C47 C 1.0177(3) 1.3159(3) 1.0769(2) 0.0496(11) Uani 1 1 d . G .
H47A H 1.0371 1.3220 1.1209 0.060 Uiso 1 1 calc R . .
C48 C 0.9268(6) 1.2980(6) 0.8764(3) 0.103(2) Uani 1 1 d . . .
C49 C 1.1254(4) 1.4120(5) 1.0579(4) 0.090(2) Uani 1 1 d . G .

loop_
_atom_site_aniso_label
_atom_site_aniso_U_11
_atom_site_aniso_U_22
_atom_site_aniso_U_33
_atom_site_aniso_U_23
_atom_site_aniso_U_13
_atom_site_aniso_U_12
Mn 0.0478(4) 0.0399(4) 0.0469(4) -0.0059(3) 0.0034(3) -0.0058(3)
P 0.0528(7) 0.0404(6) 0.0385(6) 0.0008(5) 0.0000(5) -0.0016(5)
B 0.040(3) 0.038(2) 0.032(2) -0.0032(18) 0.0049(19) 0.007(2)
O1 0.158(4) 0.0503(19) 0.0416(19) 0.0013(15) 0.015(2) 0.029(2)
O2 0.075(2) 0.0490(19) 0.101(3) -0.0080(18) 0.022(2) -0.0103(17)
O3 0.068(2) 0.0535(19) 0.069(2) -0.0095(15) -0.0071(17) 0.0083(16)
O4 0.071(3) 0.068(2) 0.148(4) -0.062(3) -0.008(2) -0.001(2)
O5 0.063(2) 0.098(3) 0.131(4) 0.034(3) 0.034(2) -0.007(2)
O6 0.069(2) 0.091(3) 0.071(2) -0.017(2) -0.025(2) 0.000(2)
O7 0.097(3) 0.100(3) 0.048(2) -0.0049(19) 0.018(2) -0.029(2)
F1 0.074(8) 0.136(8) 0.065(7) 0.028(7) -0.010(6) 0.066(6)
F2 0.059(6) 0.081(8) 0.23(3) 0.020(14) 0.000(14) 0.002(5)
F3 0.093(11) 0.150(18) 0.067(5) -0.027(7) -0.002(5) 0.061(11)
F1' 0.064(7) 0.31(3) 0.076(8) -0.039(15) -0.040(6) 0.044(12)
F2' 0.045(8) 0.139(13) 0.142(13) 0.063(10) 0.030(9) 0.016(7)
F3' 0.077(9) 0.042(5) 0.21(2) 0.000(8) 0.052(11) 0.015(5)
F4 0.138(16) 0.35(3) 0.071(11) -0.124(16) 0.032(10) -0.09(2)
F5 0.108(9) 0.144(11) 0.063(6) 0.031(8) 0.049(7) 0.049(9)
F6 0.177(16) 0.109(7) 0.101(12) 0.028(7) 0.090(12) -0.001(9)
F4' 0.188(13) 0.085(6) 0.089(8) 0.012(5) 0.084(9) 0.045(8)
F5' 0.154(16) 0.28(2) 0.072(8) -0.031(15) 0.045(9) -0.135(18)
F6' 0.155(16) 0.173(13) 0.026(6) 0.038(8) 0.016(7) 0.083(14)
F7 0.101(9) 0.078(10) 0.166(15) -0.057(9) 0.035(7) 0.035(8)
F8 0.177(18) 0.077(6) 0.079(6) -0.052(5) -0.041(7) 0.035(8)
F9 0.206(19) 0.066(11) 0.150(14) -0.043(9) 0.084(14) -0.068(12)
F7' 0.177(18) 0.119(17) 0.118(11) -0.082(12) 0.053(11) -0.021(13)
F8' 0.067(7) 0.20(3) 0.44(4) -0.24(3) -0.026(18) -0.006(13)
F9' 0.47(4) 0.040(5) 0.170(15) -0.026(7) 0.06(2) 0.018(13)
F10 0.051(5) 0.121(8) 0.084(7) 0.060(6) 0.000(4) -0.016(6)
F11 0.084(8) 0.107(9) 0.200(18) 0.101(11) -0.053(11) 0.003(6)
F12 0.137(11) 0.28(2) 0.056(5) 0.004(8) -0.031(5) 0.122(12)
F10' 0.086(8) 0.336(19) 0.078(6) 0.022(10) 0.014(5) 0.111(11)
F11' 0.108(8) 0.20(2) 0.048(5) 0.061(8) 0.018(5) -0.027(10)
F12' 0.105(12) 0.133(11) 0.22(2) 0.045(12) -0.107(12) -0.011(9)
F13 0.162(15) 0.117(9) 0.105(17) -0.033(9) 0.067(14) 0.030(10)
F14 0.100(8) 0.066(12) 0.21(2) -0.092(13) 0.040(13) -0.009(10)
F15 0.094(14) 0.105(17) 0.134(12) -0.016(9) 0.001(12) 0.065(14)
F13' 0.27(4) 0.25(4) 0.065(13) -0.056(19) -0.002(16) 0.18(3)
F14' 0.151(19) 0.048(6) 0.27(3) -0.038(11) 0.113(18) 0.012(7)
F15' 0.084(9) 0.066(7) 0.155(14) -0.035(8) 0.054(9) 0.008(5)
F16 0.0532(19) 0.188(4) 0.093(3) -0.056(2) -0.0076(17) -0.003(2)
F17 0.0659(18) 0.0669(18) 0.089(2) -0.0191(15) 0.0264(16) -0.0054(14)
F20 0.143(13) 0.137(7) 0.074(8) 0.001(5) -0.037(7) 0.097(8)
F21 0.183(14) 0.28(3) 0.047(7) -0.019(11) 0.063(8) -0.007(14)
F19' 0.34(3) 0.143(12) 0.013(3) -0.025(4) -0.029(6) 0.119(15)
F20' 0.169(17) 0.49(4) 0.046(8) -0.048(14) -0.006(8) 0.06(2)
F21' 0.26(2) 0.30(3) 0.087(11) 0.131(15) 0.064(11) 0.062(17)
F22 0.110(12) 0.141(13) 0.29(2) -0.050(14) 0.137(16) -0.019(10)
F23 0.164(18) 0.120(13) 0.20(2) -0.050(12) 0.076(15) -0.068(10)
F22' 0.085(10) 0.092(8) 0.24(2) -0.029(11) -0.054(11) 0.010(8)
F23' 0.111(11) 0.155(16) 0.095(8) -0.010(9) 0.027(7) -0.071(10)
F24 0.174(5) 0.108(3) 0.219(6) 0.051(4) 0.071(4) -0.034(3)
C1 0.046(2) 0.041(2) 0.036(2) -0.0043(17) 0.0053(18) -0.0018(18)
C2 0.049(3) 0.044(2) 0.045(2) 0.0033(19) 0.0096(19) 0.0004(19)
C3 0.072(3) 0.050(3) 0.073(3) 0.016(2) 0.018(3) 0.000(2)
C4 0.075(4) 0.085(4) 0.092(4) 0.054(3) 0.014(3) 0.013(3)
C5 0.077(8) 0.060(8) 0.076(7) 0.020(6) -0.013(5) 0.019(6)
C6 0.055(9) 0.068(10) 0.074(10) 0.013(7) -0.027(7) -0.006(6)
C5' 0.087(11) 0.074(11) 0.042(8) 0.009(7) 0.001(7) 0.019(8)
C6' 0.069(12) 0.085(16) 0.083(12) 0.038(11) 0.018(8) 0.028(11)
C7 0.053(3) 0.059(3) 0.055(3) -0.003(2) 0.001(2) 0.002(2)
C8 0.048(3) 0.048(2) 0.044(2) -0.0069(19) 0.0126(19) -0.0011(19)
C9 0.050(3) 0.058(3) 0.079(4) -0.027(3) -0.003(2) -0.013(2)
C10 0.054(3) 0.056(3) 0.076(3) 0.010(3) 0.009(3) -0.002(2)
C11 0.061(3) 0.049(3) 0.069(3) -0.012(2) 0.003(3) -0.004(2)
C12 0.065(3) 0.060(3) 0.039(3) -0.010(2) 0.002(2) -0.012(2)
C13 0.077(4) 0.059(3) 0.079(4) -0.013(3) -0.001(3) 0.020(3)
C14 0.155(6) 0.065(3) 0.056(3) -0.010(3) 0.010(3) 0.033(4)
C15 0.102(5) 0.047(3) 0.108(5) -0.008(3) 0.011(4) -0.003(3)
C16 0.072(3) 0.043(3) 0.067(3) -0.007(2) -0.003(3) 0.008(2)
C17 0.129(6) 0.054(3) 0.108(5) -0.026(3) -0.007(4) 0.015(3)
C18 0.040(2) 0.0266(19) 0.038(2) -0.0059(16) 0.0052(17) 0.0005(16)
C19 0.044(2) 0.033(2) 0.039(2) -0.0037(17) 0.0054(18) 0.0022(17)
C20 0.047(3) 0.037(2) 0.042(2) 0.0010(18) -0.0025(19) 0.0071(18)
C21 0.058(3) 0.038(2) 0.035(2) 0.0041(17) -0.0083(19) -0.001(2)
C22 0.061(3) 0.036(2) 0.033(2) 0.0005(17) 0.0075(19) -0.003(2)
C23 0.045(2) 0.039(2) 0.036(2) -0.0009(17) 0.0086(18) 0.0002(18)
C24 0.058(3) 0.069(4) 0.070(4) 0.007(3) -0.001(3) 0.014(3)
C26 0.038(2) 0.035(2) 0.034(2) -0.0004(17) 0.0088(17) 0.0049(17)
C27 0.045(2) 0.040(2) 0.041(2) -0.0027(18) 0.0095(18) -0.0011(19)
C28 0.060(3) 0.035(2) 0.061(3) -0.001(2) 0.028(2) 0.006(2)
C29 0.064(3) 0.036(2) 0.084(4) 0.010(2) 0.033(3) 0.019(2)
C30 0.051(3) 0.056(3) 0.056(3) 0.021(2) 0.014(2) 0.016(2)
C31 0.046(2) 0.043(2) 0.037(2) 0.0007(18) 0.0064(18) 0.0064(19)
C32 0.111(6) 0.040(3) 0.096(5) -0.021(3) 0.050(5) -0.007(3)
C33 0.066(4) 0.073(4) 0.081(4) 0.029(3) 0.002(3) 0.021(3)
C34 0.047(2) 0.038(2) 0.031(2) -0.0048(16) 0.0007(17) 0.0122(18)
C35 0.044(2) 0.048(3) 0.048(2) -0.011(2) 0.0018(19) 0.012(2)
C36 0.053(3) 0.044(3) 0.054(3) -0.018(2) 0.000(2) 0.014(2)
C37 0.055(3) 0.036(2) 0.049(3) -0.0113(19) -0.008(2) 0.006(2)
C38 0.044(2) 0.037(2) 0.043(2) -0.0012(18) -0.0053(18) 0.0055(19)
C39 0.048(3) 0.039(2) 0.033(2) -0.0090(17) 0.0015(17) 0.0080(19)
C40 0.077(5) 0.065(4) 0.095(5) -0.035(4) 0.016(4) 0.011(4)
C41 0.064(3) 0.031(2) 0.066(3) 0.003(2) 0.002(2) 0.002(2)
C42 0.052(3) 0.040(2) 0.035(2) 0.0009(17) 0.0125(19) 0.0172(19)
C43 0.066(3) 0.059(3) 0.037(3) 0.001(2) 0.010(2) 0.030(2)
C44 0.098(4) 0.073(3) 0.041(3) 0.016(2) 0.031(3) 0.046(3)
C45 0.103(5) 0.064(3) 0.072(4) 0.022(3) 0.050(4) 0.028(3)
C46 0.081(4) 0.050(3) 0.073(4) 0.015(2) 0.038(3) 0.016(3)
C47 0.058(3) 0.045(2) 0.049(3) 0.005(2) 0.020(2) 0.013(2)
C48 0.159(8) 0.112(6) 0.043(4) 0.016(4) 0.029(4) 0.038(6)
C49 0.099(5) 0.063(4) 0.120(6) 0.009(4) 0.052(5) -0.021(4)

loop_
_atom_type_symbol
_atom_type_description
_atom_type_scat_dispersion_real
_atom_type_scat_dispersion_imag
_atom_type_scat_source
C C 0.0033 0.0016 'International Tables Vol C Tables 4.2.6.8 and 6.1.1.4'
H H 0.0000 0.0000 'International Tables Vol C Tables 4.2.6.8 and 6.1.1.4'
B B 0.0013 0.0007 'International Tables Vol C Tables 4.2.6.8 and 6.1.1.4'
F F 0.0171 0.0103 'International Tables Vol C Tables 4.2.6.8 and 6.1.1.4'
Mn Mn 0.3368 0.7283 'International Tables Vol C Tables 4.2.6.8 and 6.1.1.4'
O O 0.0106 0.0060 'International Tables Vol C Tables 4.2.6.8 and 6.1.1.4'
P P 0.1023 0.0942 'International Tables Vol C Tables 4.2.6.8 and 6.1.1.4'

loop_
_geom_angle_atom_site_label_1
_geom_angle_atom_site_label_2
_geom_angle_atom_site_label_3
_geom_angle
C11 Mn C12 87.1(2)
C11 Mn C10 87.5(2)
C12 Mn C10 173.9(2)
C11 Mn C9 90.7(2)
C12 Mn C9 89.7(2)
C10 Mn C9 93.4(2)
C11 Mn P 91.15(15)
C12 Mn P 89.18(15)
C10 Mn P 87.88(16)
C9 Mn P 177.77(15)
C11 Mn C1 164.64(19)
C12 Mn C1 77.51(17)
C10 Mn C1 107.81(19)
C9 Mn C1 88.56(17)
P Mn C1 89.33(10)
C11 Mn C2 162.4(2)
C12 Mn C2 110.35(18)
C10 Mn C2 75.08(19)
C9 Mn C2 87.59(19)
P Mn C2 91.01(11)
C1 Mn C2 32.86(13)
O1 P O3 103.1(2)
O1 P O2 103.8(2)
O3 P O2 102.5(2)
O1 P Mn 115.19(13)
O3 P Mn 115.12(13)
O2 P Mn 115.39(14)
C42 B C18 113.7(3)
C42 B C26 100.8(3)
C18 B C26 113.2(3)
C42 B C34 112.7(3)
C18 B C34 104.7(3)
C26 B C34 112.1(3)
C14 O1 P 115.3(3)
C15 O2 P 114.5(3)
C13 O3 P 114.9(3)
C49 F23 F24 48.6(10)
C49 F22' F23' 52.2(10)
C49 F23' F22' 45.7(9)
C49 F24 F23 46.2(7)
C2 C1 C8 124.6(4)
C2 C1 Mn 73.8(3)
C8 C1 Mn 116.6(3)
C1 C2 C3 123.5(4)
C1 C2 Mn 73.3(2)
C3 C2 Mn 114.4(3)
C2 C3 C4 112.1(4)
C3 C4 C5 107.1(6)
C3 C4 C5' 116.3(6)
C5 C4 C5' 47.0(6)
C6 C5 C4 110.5(10)
C5 C6 C7 117.7(12)
C6' C5' C4 111.1(13)
C7 C6' C5' 111.2(13)
C6 C7 C8 114.2(6)
C6 C7 C6' 27.8(7)
C8 C7 C6' 116.8(10)
C1 C8 C7 111.9(3)
O4 C9 Mn 178.7(5)
O5 C10 Mn 177.6(5)
O6 C11 Mn 177.9(5)
O7 C12 Mn 176.5(4)
O3 C13 C16 110.3(4)
O1 C14 C16 110.7(4)
O2 C15 C16 111.2(4)
C14 C16 C15 109.5(5)
C14 C16 C13 108.0(5)
C15 C16 C13 108.0(5)
C14 C16 C17 110.4(5)
C15 C16 C17 111.0(5)
C13 C16 C17 109.9(4)
C19 C18 C23 115.2(3)
C19 C18 B 123.0(3)
C23 C18 B 121.6(3)
C20 C19 C18 122.4(4)
C21 C20 C19 120.6(4)
C21 C20 C24 120.5(4)
C19 C20 C24 118.9(4)
C22 C21 C20 118.5(4)
C21 C22 C23 120.9(4)
C21 C22 C25 120.1(4)
C23 C22 C25 118.9(4)
C22 C23 C18 122.3(4)
F2 C24 F3' 117.9(16)
F2 C24 F3 106.8(16)
F3' C24 F3 16.4(15)
F2 C24 F1' 73.8(15)
F3' C24 F1' 114.9(14)
F3 C24 F1' 125.6(13)
F2 C24 F1 109.4(13)
F3' C24 F1 85.3(11)
F3 C24 F1 100.6(10)
F1' C24 F1 38.5(10)
F2 C24 F2' 25.8(19)
F3' C24 F2' 101.4(15)
F3 C24 F2' 87.0(16)
F1' C24 F2' 98.7(13)
F1 C24 F2' 130.7(11)
F2 C24 C20 115.3(11)
F3' C24 C20 113.8(10)
F3 C24 C20 112.7(10)
F1' C24 C20 115.4(9)
F1 C24 C20 111.0(7)
F2' C24 C20 110.4(11)
F5' C25 F4 129.2(11)
F5' C25 F6' 110.0(12)
F4 C25 F6' 37.8(12)
F5' C25 F5 52.0(11)
F4 C25 F5 110.4(11)
F6' C25 F5 128.9(9)
F5' C25 F4' 103.4(13)
F4 C25 F4' 67.1(11)
F6' C25 F4' 102.8(9)
F5 C25 F4' 53.3(7)
F5' C25 F6 49.2(13)
F4 C25 F6 104.9(13)
F6' C25 F6 69.7(9)
F5 C25 F6 99.3(10)
F4' C25 F6 139.5(8)
F5' C25 C22 115.0(7)
F4 C25 C22 115.0(9)
F6' C25 C22 114.8(8)
F5 C25 C22 115.9(6)
F4' C25 C22 109.5(6)
F6 C25 C22 109.5(7)
C31 C26 C27 115.2(3)
C31 C26 B 121.0(3)
C27 C26 B 122.7(3)
C28 C27 C26 122.8(4)
C29 C28 C27 120.3(4)
C29 C28 C32 120.0(5)
C27 C28 C32 119.6(5)
C28 C29 C30 118.6(4)
C29 C30 C31 120.6(4)
C29 C30 C33 119.8(4)
C31 C30 C33 119.6(5)
C30 C31 C26 122.4(4)
F8' C32 F9 71.1(17)
F8' C32 F7' 114(2)
F9 C32 F7' 126.7(13)
F8' C32 F8 36(2)
F9 C32 F8 105.7(14)
F7' C32 F8 86.5(15)
F8' C32 F7 120.0(16)
F9 C32 F7 105.0(13)
F7' C32 F7 23.5(19)
F8 C32 F7 102.4(15)
F8' C32 F9' 107.3(19)
F9 C32 F9' 39.0(13)
F7' C32 F9' 98.0(16)
F8 C32 F9' 136.2(14)
F7 C32 F9' 74.5(15)
F8' C32 C28 120.0(10)
F9 C32 C28 113.2(9)
F7' C32 C28 108.2(12)
F8 C32 C28 113.4(8)
F7 C32 C28 116.1(12)
F9' C32 C28 106.5(11)
F11' C33 F12' 111.8(14)
F11' C33 F10 118.0(10)
F12' C33 F10 52.3(11)
F11' C33 F11 31.4(12)
F12' C33 F11 134.9(11)
F10 C33 F11 111.5(9)
F11' C33 F10' 100.9(10)
F12' C33 F10' 101.9(13)
F10 C33 F10' 49.7(7)
F11 C33 F10' 75.3(11)
F11' C33 F12 69.7(10)
F12' C33 F12 53.7(11)
F10 C33 F12 101.0(12)
F11 C33 F12 101.1(11)
F10' C33 F12 142.1(9)
F11' C33 C30 119.8(10)
F12' C33 C30 113.5(7)
F10 C33 C30 120.7(6)
F11 C33 C30 110.2(9)
F10' C33 C30 106.2(6)
F12 C33 C30 110.2(6)
C39 C34 C35 115.8(4)
C39 C34 B 124.0(3)
C35 C34 B 120.0(4)
C36 C35 C34 121.8(4)
C37 C36 C35 121.1(4)
C37 C36 C40 119.5(4)
C35 C36 C40 119.4(5)
C36 C37 C38 118.4(4)
C39 C38 C37 119.7(4)
C39 C38 C41 121.8(4)
C37 C38 C41 118.5(4)
C38 C39 C34 123.2(4)
F13' C40 F14 77.3(19)
F13' C40 F15 121(2)
F14 C40 F15 112.2(18)
F13' C40 F15' 109(2)
F14 C40 F15' 124.5(14)
F15 C40 F15' 17(2)
F13' C40 F13 27(3)
F14 C40 F13 101.7(17)
F15 C40 F13 101(2)
F15' C40 F13 86(2)
F13' C40 F14' 112(2)
F14 C40 F14' 37.4(13)
F15 C40 F14' 82.7(18)
F15' C40 F14' 99.0(15)
F13 C40 F14' 131.7(15)
F13' C40 C36 112.8(14)
F14 C40 C36 115.3(11)
F15 C40 C36 113.7(14)
F15' C40 C36 112.0(13)
F13 C40 C36 111.2(14)
F14' C40 C36 110.8(11)
F17 C41 F16 105.2(4)
F17 C41 F18 105.0(4)
F16 C41 F18 103.2(4)
F17 C41 C38 115.8(4)
F16 C41 C38 113.9(4)
F18 C41 C38 112.6(4)
C43 C42 C47 115.5(4)
C43 C42 B 121.3(4)
C47 C42 B 122.3(3)
C44 C43 C42 122.2(5)
C45 C44 C43 120.7(5)
C45 C44 C48 120.5(6)
C43 C44 C48 118.8(7)
C44 C45 C46 119.1(5)
C45 C46 C47 119.9(5)
C45 C46 C49 120.5(5)
C47 C46 C49 119.6(5)
C46 C47 C42 122.7(4)
F20 C48 F21' 85.0(14)
F20 C48 F21 116.2(14)
F21' C48 F21 37.3(12)
F20 C48 F19' 115.2(16)
F21' C48 F19' 118.3(13)
F21 C48 F19' 85.4(13)
F20 C48 F20' 25(2)
F21' C48 F20' 106.3(17)
F21 C48 F20' 128.6(14)
F19' C48 F20' 92.5(18)
F20 C48 F19 106.3(18)
F21' C48 F19 123.3(16)
F21 C48 F19 93.1(15)
F19' C48 F19 10(2)
F20' C48 F19 83.0(19)
F20 C48 C44 114.0(9)
F21' C48 C44 110.6(13)
F21 C48 C44 111.5(12)
F19' C48 C44 111.4(7)
F20' C48 C44 116.9(10)
F19 C48 C44 113.9(11)
F22' C49 F23 116.7(15)
F22' C49 F22 32.2(14)
F23 C49 F22 138.5(16)
F22' C49 F24 117.3(11)
F23 C49 F24 85.3(11)
F22 C49 F24 92.0(10)
F22' C49 F23' 82.1(14)
F23 C49 F23' 36.9(10)
F22 C49 F23' 111.1(14)
F24 C49 F23' 113.4(10)
F22' C49 C46 113.0(10)
F23 C49 C46 109.5(11)
F22 C49 C46 109.8(12)
F24 C49 C46 112.1(7)
F23' C49 C46 116.0(8)

loop_
_geom_bond_atom_site_label_1
_geom_bond_atom_site_label_2
_geom_bond_distance
Mn C11 1.832(6)
Mn C12 1.854(5)
Mn C10 1.855(5)
Mn C9 1.859(5)
Mn P 2.2511(12)
Mn C1 2.399(4)
Mn C2 2.406(4)
P O1 1.560(3)
P O3 1.573(3)
P O2 1.579(4)
B C42 1.632(6)
B C18 1.635(6)
B C26 1.637(6)
B C34 1.649(6)
O1 C14 1.466(6)
O2 C15 1.462(6)
O3 C13 1.474(6)
O4 C9 1.130(5)
O5 C10 1.134(6)
O6 C11 1.140(6)
O7 C12 1.139(5)
F1 C24 1.338(13)
F2 C24 1.24(2)
F3 C24 1.301(18)
F1' C24 1.308(15)
F2' C24 1.38(2)
F3' C24 1.289(18)
F4 C25 1.259(13)
F5 C25 1.279(10)
F6 C25 1.379(12)
F4' C25 1.347(11)
F5' C25 1.247(12)
F6' C25 1.268(10)
F7 C32 1.33(2)
F8 C32 1.321(15)
F9 C32 1.269(13)
F7' C32 1.28(3)
F8' C32 1.156(19)
F9' C32 1.445(19)
F10 C33 1.245(11)
F11 C33 1.329(16)
F12 C33 1.431(15)
F10' C33 1.430(12)
F11' C33 1.213(13)
F12' C33 1.241(15)
F13 C40 1.38(3)
F14 C40 1.241(18)
F15 C40 1.26(2)
F13' C40 1.22(3)
F14' C40 1.40(2)
F15' C40 1.35(3)
F16 C41 1.337(6)
F17 C41 1.320(5)
F18 C41 1.346(5)
F19 C48 1.34(2)
F20 C48 1.236(19)
F21 C48 1.315(19)
F19' C48 1.32(2)
F20' C48 1.32(3)
F21' C48 1.31(2)
F22 C49 1.317(18)
F23 C49 1.29(2)
F23 F24 1.78(3)
F22' C49 1.231(16)
F22' F23' 1.70(3)
F23' C49 1.36(2)
F24 C49 1.336(8)
C1 C2 1.359(6)
C1 C8 1.500(5)
C2 C3 1.523(6)
C3 C4 1.544(8)
C4 C5 1.546(14)
C4 C5' 1.637(18)
C5 C6 1.51(2)
C6 C7 1.53(2)
C5' C6' 1.59(3)
C6' C7 1.57(2)
C7 C8 1.535(6)
C13 C16 1.514(7)
C14 C16 1.496(7)
C15 C16 1.511(8)
C16 C17 1.536(7)
C18 C19 1.399(5)
C18 C23 1.402(5)
C19 C20 1.395(6)
C20 C21 1.376(6)
C20 C24 1.499(7)
C21 C22 1.373(6)
C22 C23 1.391(5)
C22 C25 1.503(6)
C26 C31 1.391(5)
C26 C27 1.397(5)
C27 C28 1.384(6)
C28 C29 1.372(7)
C28 C32 1.499(7)
C29 C30 1.377(7)
C30 C31 1.387(6)
C30 C33 1.496(7)
C34 C39 1.391(6)
C34 C35 1.400(5)
C35 C36 1.397(6)
C36 C37 1.371(6)
C36 C40 1.497(7)
C37 C38 1.402(6)
C38 C39 1.385(6)
C38 C41 1.465(6)
C42 C43 1.393(6)
C42 C47 1.405(6)
C43 C44 1.389(7)
C44 C45 1.374(8)
C44 C48 1.492(9)
C45 C46 1.382(8)
C46 C47 1.386(6)
C46 C49 1.507(9)
